data_2000681
loop_
_publ_author_name
'Beddoes, R. L.'
'Kearney, T.'
'Jackson, A.'
'Joule, J. A.'

_publ_section_title
;
 Structure of 5-chloro-2-methylthio-3<i>H</i>-indol-3-one 3-oxime
 <i>O</i>-methyl ether
;
_journal_issue 8
_journal_name_full 'Acta Crystallographica Section C'
_journal_page_first 1444
_journal_page_last 1446
_journal_paper_doi 10.1107/S0108270191015093
_journal_volume 48
_journal_year 1992
_chemical_formula_sum 'C10 H9 Cl N2 O S'
_chemical_formula_weight 240.71
_space_group_crystal_system monoclinic
_space_group_IT_number 15
_space_group_name_Hall '-C 2yc'
_space_group_name_H-M_alt 'C 1 2/c 1'
_cell_angle_alpha 90
_cell_angle_beta 123.82(2)
_cell_angle_gamma 90
_cell_formula_units_Z 8
_cell_length_a 23.671(6)
_cell_length_b 5.4800(10)
_cell_length_c 20.644(8)
_cell_volume 2224.8(12)
_diffrn_radiation_type Cu
_diffrn_radiation_wavelength 1.54178
_exptl_absorpt_coefficient_mu 4.612
_exptl_crystal_density_diffrn 1.437
_exptl_crystal_F_000 992
_cod_data_source_file he0045.cif
_cod_data_source_block he0045a
_cod_depositor_comments
;
 Updating space group information and adding the symmetry operation list.

 Antanas Vaitkus,
 2018-06-14
;
_cod_original_cell_volume 2225.0(10)
_cod_original_sg_symbol_H-M 'C 2/c'
_cod_original_formula_sum 'C10 H9 Cl1 N2 O1 S1'
_cod_database_code 2000681

loop_
_space_group_symop_id
_space_group_symop_operation_xyz
1 x,y,z
2 -x,y,-z+1/2
3 -x,-y,-z
4 x,-y,z+1/2
5 x+1/2,y+1/2,z
6 -x+1/2,y+1/2,-z+1/2
7 -x+1/2,-y+1/2,-z
8 x+1/2,-y+1/2,z+1/2

loop_
_atom_site_label
_atom_site_fract_x
_atom_site_fract_y
_atom_site_fract_z
Cl1 .68202(8) -.0576(4) .93270(10)
S1 .30473(8) .0294(4) .82720(10)
O1 .4290(2) -.4194(9) .7710(2)
N1 .4315(2) .2130(10) .9114(3)
N2 .3884(3) -.2860(10) .7870(3)
C1 .3900(3) .0500(10) .8629(3)
C2 .4227(3) -.1190(10) .8375(3)
C3 .4923(3) -.0360(10) .8782(3)
C4 .5499(4) -.1050(10) .8808(4)
C5 .6091(3) .0270(10) .9277(4)
C6 .6110(4) .2240(10) .9703(4)
C7 .5543(3) .2960(10) .9691(4)
C8 .4954(3) .1660(10) .9213(3)
C9 .3881(6) -.604(2) .7139(6)
C10 .2959(4) .289(2) .8724(5)
H4 .547(3) -.230(10) .855(3)
H6 .649(2) .318(9) .997(2)
H7 .554(3) .430(10) .998(3)
H91 .357(4) -.53(2) .669(5)
H92 .421(3) -.680(10) .709(4)
H93 .356(5) -.68(2) .726(6)
H101 .316(5) .43(2) .863(5)
H102 .325(3) .270(10) .928(4)
H103 .253(4) .31(2) .851(4)

loop_
_geom_angle_atom_site_label_1
_geom_angle_atom_site_label_2
_geom_angle_atom_site_label_3
_geom_angle
C1 S1 C10 100.0(4)
N2 O1 C9 109.1(6)
C1 N1 C8 105.8(5)
O1 N2 C2 111.3(5)
S1 C1 N1 125.5(5)
S1 C1 C2 121.8(5)
N1 C1 C2 112.6(5)
N2 C2 C1 121.1(6)
N2 C2 C3 134.3(6)
C1 C2 C3 104.5(5)
C2 C3 C4 135.6(6)
C3 C4 H4 117(4)
C5 C4 H4 124(4)
C5 C6 H6 121(3)
C7 C6 H6 118(3)
C6 C7 H7 124(3)
C8 C7 H7 120(3)
O1 C9 H91 110(6)
O1 C9 H92 101(4)
O1 C9 H93 110(6)
C2 C3 C8 105.0(5)
C4 C3 C8 119.3(6)
C3 C4 C5 118.4(7)
Cl1 C5 C4 119.3(5)
Cl1 C5 C6 119.5(5)
C4 C5 C6 121.2(6)
C5 C6 C7 121.6(6)
C6 C7 C8 116.7(7)
N1 C8 C3 112.1(5)
N1 C8 C7 125.1(6)
C3 C8 C7 122.7(6)
H91 C9 H92 110(7)
H91 C9 H93 98(7)
H92 C9 H93 128(8)
S1 C10 H101 109(5)
S1 C10 H102 109(4)
S1 C10 H103 108(6)
H101 C10 H102 103(6)
H101 C10 H103 110(8)
H102 C10 H103 118(6)

loop_
_geom_bond_atom_site_label_1
_geom_bond_atom_site_label_2
_geom_bond_distance
Cl1 C5 1.735(6)
S1 C1 1.724(6)
S1 C10 1.777(8)
O1 N2 1.385(6)
O1 C9 1.440(9)
N1 C1 1.293(7)
N1 C8 1.434(7)
N2 C2 1.283(7)
C1 C2 1.477(8)
C2 C3 1.444(8)
C3 C4 1.387(8)
C3 C8 1.393(8)
C4 C5 1.382(9)
C5 C6 1.375(9)
C6 C7 1.387(9)
C7 C8 1.376(8)
C9 H93 1.00(10)
C4 H4 0.84(6)
C6 H6 0.91(4)
C7 H7 0.97(6)
C9 H91 0.89(8)
C9 H92 0.96(6)
C10 H101 1.01(9)
C10 H102 0.96(6)
C10 H103 0.86(7)
